data_1514552
loop_
_publ_author_name
'Gong, Wei'
'RajanBabu, T. V.'

_publ_section_title
;
 Conformation and reactivity in dibenzocyclooctadienes (DBCOD). A general
 approach to the total synthesis of fully substituted DBCOD lignans via
 borostannylative cyclization of \a,\w-diynes
;
_journal_issue 10
_journal_name_full 'Chemical Science'
_journal_page_first 3979
_journal_paper_doi 10.1039/c3sc51751a
_journal_volume 4
_journal_year 2013
_chemical_absolute_configuration ad
_chemical_compound_source 'synthesis as described'
_chemical_formula_moiety 'C29 H40 O9 Si1'
_chemical_formula_sum 'C29 H40 O9 Si'
_chemical_formula_weight 560.7
_chemical_name_common 'RajanBabu 1913'
_chemical_name_systematic
;
?
;
_space_group_crystal_system orthorhombic
_space_group_IT_number 19
_space_group_name_Hall 'P 2ac 2ab'
_space_group_name_H-M_alt 'P 21 21 21'
_symmetry_space_group_name_Hall 'P 2ac 2ab'
_symmetry_space_group_name_H-M 'P 21 21 21'
_atom_sites_solution_hydrogens geom
_atom_sites_solution_primary direct
_atom_sites_solution_secondary difmap
_audit_conform_dict_location ftp://ftp.iucr.org/pub/cif_core.dic
_audit_conform_dict_name cif_core.dic
_audit_conform_dict_version 2.4
_audit_creation_date 2012-10-05T10:55:27-00:00
_audit_creation_method 'WinGX routine CIF_UPDATE'
_cell_angle_alpha 90
_cell_angle_beta 90
_cell_angle_gamma 90
_cell_formula_units_Z 4
_cell_length_a 10.7843(1)
_cell_length_b 14.0454(2)
_cell_length_c 19.3783(2)
_cell_measurement_reflns_used 3790
_cell_measurement_temperature 150(2)
_cell_measurement_theta_max 27.485
_cell_measurement_theta_min 1.018
_cell_measurement_wavelength 0.71073
_cell_volume 2935.23(6)
_computing_cell_refinement 'HKL Scalepack (Otwinowski & Minor 1997)'
_computing_data_collection 'Collect (Bruker AXS BV, 1997-2004)'
_computing_data_reduction 'HKL Denzo and Scalepack (Otwinowski & Minor 1997)'
_computing_molecular_graphics 'Ortep-3 for Windows (Farrugia, 1997)'
_computing_publication_material 'WinGX publication routines (Farrugia, 1999)'
_computing_structure_refinement 'SHELXL-97 (Sheldrick, 2008)'
_computing_structure_solution 'SHELXS-97 (Sheldrick, 2008)'
_diffrn_ambient_temperature 150(2)
_diffrn_detector 'CCD plate'
_diffrn_detector_area_resol_mean 9
_diffrn_measured_fraction_theta_full 0.999
_diffrn_measured_fraction_theta_max 0.999
_diffrn_measurement_device '95mm CCD camera on \k-goniostat'
_diffrn_measurement_device_type 'Nonius KappaCCD'
_diffrn_measurement_method 'phi and omega scans'
_diffrn_orient_matrix_type 'by Bruker AXS Collect from scalepack cell'
_diffrn_orient_matrix_UB_11 0.784799E-1
_diffrn_orient_matrix_UB_12 0.120185E-1
_diffrn_orient_matrix_UB_13 -0.260688E-1
_diffrn_orient_matrix_UB_21 -0.402897E-1
_diffrn_orient_matrix_UB_22 -0.23478E-1
_diffrn_orient_matrix_UB_23 -0.432513E-1
_diffrn_orient_matrix_UB_31 -0.28566E-1
_diffrn_orient_matrix_UB_32 0.661321E-1
_diffrn_orient_matrix_UB_33 -0.106174E-1
_diffrn_radiation_monochromator graphite
_diffrn_radiation_probe x-ray
_diffrn_radiation_type MoK\a
_diffrn_radiation_wavelength 0.71073
_diffrn_reflns_av_R_equivalents 0.039
_diffrn_reflns_limit_h_max 13
_diffrn_reflns_limit_h_min -13
_diffrn_reflns_limit_k_max 18
_diffrn_reflns_limit_k_min -18
_diffrn_reflns_limit_l_max 25
_diffrn_reflns_limit_l_min -25
_diffrn_reflns_number 50819
_diffrn_reflns_theta_full 27.5
_diffrn_reflns_theta_max 27.5
_diffrn_reflns_theta_min 2.1
_diffrn_source 'Enraf Nonius FR590'
_exptl_absorpt_coefficient_mu 0.131
_exptl_absorpt_correction_T_max 0.981
_exptl_absorpt_correction_T_min 0.846
_exptl_absorpt_correction_type multi-scan
_exptl_absorpt_process_details 'HKL Scalepack (Otwinowski & Minor, 1997)'
_exptl_crystal_colour colourless
_exptl_crystal_density_diffrn 1.269
_exptl_crystal_density_method 'not measured'
_exptl_crystal_description 'rectangular block'
_exptl_crystal_F_000 1200
_exptl_crystal_size_max 0.35
_exptl_crystal_size_mid 0.19
_exptl_crystal_size_min 0.15
_refine_diff_density_max 0.203
_refine_diff_density_min -0.19
_refine_diff_density_rms 0.038
_refine_ls_abs_structure_details 'Flack H D (1983), Acta Cryst. A39, 876-881'
_refine_ls_abs_structure_Flack -0.08(10)
_refine_ls_extinction_method none
_refine_ls_goodness_of_fit_ref 1.032
_refine_ls_hydrogen_treatment mixed
_refine_ls_matrix_type full
_refine_ls_number_parameters 367
_refine_ls_number_reflns 6718
_refine_ls_number_restraints 0
_refine_ls_restrained_S_all 1.032
_refine_ls_R_factor_all 0.0457
_refine_ls_R_factor_gt 0.0345
_refine_ls_shift/su_max 0.001
_refine_ls_shift/su_mean 0
_refine_ls_structure_factor_coef Fsqd
_refine_ls_weighting_details 'w=1/[\s^2^(Fo^2^)+(0.0359P)^2^+0.6975P] where P=(Fo^2^+2Fc^2^)/3'
_refine_ls_weighting_scheme calc
_refine_ls_wR_factor_gt 0.0751
_refine_ls_wR_factor_ref 0.0801
_reflns_number_gt 5822
_reflns_number_total 6718
_reflns_threshold_expression >2\s(I)
_cod_data_source_file c3sc51751a.txt
_cod_data_source_block RajanBabu1913
_cod_database_code 1514552

loop_
_symmetry_equiv_pos_as_xyz
'x, y, z'
'-x+1/2, -y, z+1/2'
'x+1/2, -y+1/2, -z'
'-x, y+1/2, -z+1/2'

loop_
_atom_site_label
_atom_site_type_symbol
_atom_site_fract_x
_atom_site_fract_y
_atom_site_fract_z
_atom_site_U_iso_or_equiv
_atom_site_adp_type
_atom_site_occupancy
_atom_site_symmetry_multiplicity
_atom_site_calc_flag
_atom_site_refinement_flags
C1 C 0.37364(14) 0.30594(12) 0.17031(8) 0.0228(3) Uani 1 1 d .
C2 C 0.32079(15) 0.21753(12) 0.18542(8) 0.0228(3) Uani 1 1 d .
C3 C 0.24790(15) 0.17078(12) 0.13612(8) 0.0236(3) Uani 1 1 d .
C4 C 0.22445(15) 0.21227(11) 0.07267(8) 0.0229(3) Uani 1 1 d .
H4 H 0.1739 0.1809 0.0396 0.027 Uiso 1 1 calc R
C5 C 0.27638(14) 0.30091(11) 0.05829(8) 0.0212(3) Uani 1 1 d .
C6 C 0.24916(15) 0.34827(11) -0.00963(8) 0.0221(3) Uani 1 1 d .
C7 C 0.12145(14) 0.39737(12) -0.01823(8) 0.0242(3) Uani 1 1 d .
C8 C 0.13546(14) 0.50486(12) 0.00028(8) 0.0232(3) Uani 1 1 d .
H8 H 0.1954 0.5336 -0.0331 0.028 Uiso 1 1 calc R
C9 C 0.19057(14) 0.51722(12) 0.07457(8) 0.0223(3) Uani 1 1 d .
H9 H 0.1642 0.4622 0.1038 0.027 Uiso 1 1 calc R
C10 C 0.33151(14) 0.52167(12) 0.07303(8) 0.0221(3) Uani 1 1 d .
C11 C 0.38462(15) 0.60978(12) 0.05534(9) 0.0262(3) Uani 1 1 d .
H11 H 0.3346 0.6641 0.0463 0.031 Uiso 1 1 calc R
C12 C 0.51071(16) 0.61415(12) 0.05167(9) 0.0259(4) Uani 1 1 d .
C13 C 0.58635(15) 0.53588(12) 0.06307(8) 0.0233(3) Uani 1 1 d .
C14 C 0.53670(14) 0.44890(11) 0.07959(8) 0.0212(3) Uani 1 1 d .
C15 C 0.40566(15) 0.44252(11) 0.08660(8) 0.0199(3) Uani 1 1 d .
C16 C 0.35171(14) 0.34823(11) 0.10535(8) 0.0207(3) Uani 1 1 d .
C17 C 0.70687(19) 0.66036(15) 0.04095(16) 0.0572(7) Uani 1 1 d .
H17A H 0.748 0.6934 0.0798 0.069 Uiso 1 1 calc R
H17B H 0.7527 0.6758 -0.0019 0.069 Uiso 1 1 calc R
C18 C 0.4263(2) 0.35476(15) 0.28652(9) 0.0418(5) Uani 1 1 d .
H18A H 0.3366 0.3508 0.2944 0.063 Uiso 1 1 calc R
H18B H 0.4583 0.4138 0.3067 0.063 Uiso 1 1 calc R
H18C H 0.4672 0.3001 0.3081 0.063 Uiso 1 1 calc R
C19 C 0.4255(2) 0.10320(17) 0.25272(10) 0.0534(6) Uani 1 1 d .
H19A H 0.4 0.0514 0.222 0.08 Uiso 1 1 calc R
H19B H 0.432 0.0791 0.3001 0.08 Uiso 1 1 calc R
H19C H 0.5061 0.128 0.2379 0.08 Uiso 1 1 calc R
C20 C 0.1216(2) 0.03739(15) 0.10790(11) 0.0465(5) Uani 1 1 d .
H20A H 0.0492 0.0778 0.0991 0.07 Uiso 1 1 calc R
H20B H 0.0944 -0.0236 0.1273 0.07 Uiso 1 1 calc R
H20C H 0.166 0.0261 0.0645 0.07 Uiso 1 1 calc R
C21 C 0.07697(17) 0.38320(13) -0.09178(9) 0.0322(4) Uani 1 1 d .
H21A H 0.0725 0.3149 -0.102 0.048 Uiso 1 1 calc R
H21B H 0.1351 0.4138 -0.1237 0.048 Uiso 1 1 calc R
H21C H -0.0054 0.4117 -0.0972 0.048 Uiso 1 1 calc R
C22 C 0.01126(16) 0.55713(14) -0.00785(10) 0.0329(4) Uani 1 1 d .
H22A H -0.0166 0.5525 -0.0559 0.049 Uiso 1 1 calc R
H22B H 0.0218 0.6243 0.0046 0.049 Uiso 1 1 calc R
H22C H -0.0507 0.528 0.0225 0.049 Uiso 1 1 calc R
C23 C 0.20043(19) 0.54460(15) 0.24392(10) 0.0400(5) Uani 1 1 d .
H23A H 0.203 0.4765 0.2329 0.06 Uiso 1 1 calc R
H23B H 0.1727 0.553 0.2917 0.06 Uiso 1 1 calc R
H23C H 0.2834 0.572 0.2384 0.06 Uiso 1 1 calc R
C24 C -0.06026(16) 0.54176(13) 0.18684(10) 0.0310(4) Uani 1 1 d .
H24A H -0.1194 0.5735 0.1561 0.046 Uiso 1 1 calc R
H24B H -0.0928 0.542 0.2341 0.046 Uiso 1 1 calc R
H24C H -0.0481 0.4759 0.1716 0.046 Uiso 1 1 calc R
C25 C 0.07391(17) 0.73571(13) 0.20562(9) 0.0299(4) Uani 1 1 d .
C26 C 0.19905(19) 0.78676(15) 0.19720(11) 0.0414(5) Uani 1 1 d .
H26A H 0.2252 0.7836 0.1488 0.062 Uiso 1 1 calc R
H26B H 0.2614 0.7557 0.2263 0.062 Uiso 1 1 calc R
H26C H 0.1904 0.8535 0.2111 0.062 Uiso 1 1 calc R
C27 C 0.0297(2) 0.74555(15) 0.28088(11) 0.0430(5) Uani 1 1 d .
H27A H 0.0919 0.7181 0.3119 0.065 Uiso 1 1 calc R
H27B H -0.0492 0.7118 0.2867 0.065 Uiso 1 1 calc R
H27C H 0.0181 0.813 0.292 0.065 Uiso 1 1 calc R
C28 C -0.0220(2) 0.78228(14) 0.15767(12) 0.0439(5) Uani 1 1 d .
H28A H -0.0311 0.8497 0.1698 0.066 Uiso 1 1 calc R
H28B H -0.1021 0.7501 0.1629 0.066 Uiso 1 1 calc R
H28C H 0.0059 0.7768 0.1097 0.066 Uiso 1 1 calc R
C29 C 0.72199(16) 0.37282(14) 0.11915(10) 0.0341(4) Uani 1 1 d .
H29A H 0.7815 0.4033 0.0879 0.051 Uiso 1 1 calc R
H29B H 0.7514 0.3089 0.131 0.051 Uiso 1 1 calc R
H29C H 0.714 0.4109 0.1613 0.051 Uiso 1 1 calc R
O1 O 0.45052(11) 0.35421(9) 0.21393(6) 0.0315(3) Uani 1 1 d .
O2 O 0.33592(11) 0.17725(8) 0.25023(6) 0.0277(3) Uani 1 1 d .
O3 O 0.20252(12) 0.08403(8) 0.15583(6) 0.0312(3) Uani 1 1 d .
O4 O 0.32500(11) 0.34965(9) -0.05583(6) 0.0302(3) Uani 1 1 d .
O5 O 0.03422(11) 0.35965(10) 0.03029(7) 0.0308(3) Uani 1 1 d .
H1O5 H 0.011(3) 0.3077(19) 0.0133(13) 0.067(9) Uiso 1 1 d .
O6 O 0.14630(10) 0.60358(8) 0.10486(6) 0.0253(2) Uani 1 1 d .
O7 O 0.58335(12) 0.69188(9) 0.03518(8) 0.0386(3) Uani 1 1 d .
O8 O 0.70931(11) 0.56080(9) 0.05228(7) 0.0316(3) Uani 1 1 d .
O9 O 0.60304(10) 0.36607(8) 0.08564(6) 0.0251(3) Uani 1 1 d .
Si Si 0.09036(4) 0.60587(3) 0.18454(2) 0.02363(10) Uani 1 1 d .

loop_
_atom_site_aniso_label
_atom_site_aniso_U_11
_atom_site_aniso_U_22
_atom_site_aniso_U_33
_atom_site_aniso_U_23
_atom_site_aniso_U_13
_atom_site_aniso_U_12
C1 0.0207(8) 0.0245(9) 0.0233(8) -0.0027(7) 0.0004(6) 0.0017(6)
C2 0.0231(8) 0.0243(8) 0.0209(7) 0.0026(7) 0.0043(7) 0.0021(6)
C3 0.0239(8) 0.0200(8) 0.0269(8) 0.0012(6) 0.0046(7) 0.0001(7)
C4 0.0229(8) 0.0211(8) 0.0247(8) -0.0025(6) -0.0008(7) -0.0010(6)
C5 0.0191(8) 0.0232(8) 0.0213(8) -0.0010(6) 0.0015(6) 0.0019(6)
C6 0.0254(8) 0.0184(8) 0.0223(8) -0.0031(6) -0.0005(7) -0.0034(7)
C7 0.0226(8) 0.0261(8) 0.0238(8) 0.0024(7) -0.0015(6) -0.0020(7)
C8 0.0211(8) 0.0241(8) 0.0245(8) 0.0030(7) -0.0005(6) 0.0010(7)
C9 0.0213(8) 0.0222(8) 0.0234(8) -0.0008(6) 0.0023(6) 0.0024(6)
C10 0.0202(8) 0.0251(8) 0.0211(8) -0.0007(7) 0.0007(6) -0.0009(6)
C11 0.0251(8) 0.0225(8) 0.0309(8) 0.0031(7) -0.0007(7) 0.0021(7)
C12 0.0293(9) 0.0217(8) 0.0267(8) 0.0045(7) -0.0014(7) -0.0041(7)
C13 0.0193(7) 0.0289(9) 0.0217(8) 0.0008(7) -0.0009(7) -0.0034(7)
C14 0.0209(7) 0.0222(8) 0.0204(8) -0.0015(6) -0.0011(6) 0.0012(6)
C15 0.0217(7) 0.0219(8) 0.0160(7) -0.0010(6) -0.0020(6) -0.0015(7)
C16 0.0184(7) 0.0211(8) 0.0227(8) -0.0002(6) 0.0022(6) 0.0011(6)
C17 0.0284(10) 0.0338(12) 0.109(2) 0.0158(13) -0.0043(12) -0.0078(9)
C18 0.0614(13) 0.0391(11) 0.0249(9) -0.0007(8) -0.0073(9) -0.0098(10)
C19 0.0728(15) 0.0575(14) 0.0299(10) 0.0129(10) -0.0007(10) 0.0330(13)
C20 0.0651(15) 0.0318(11) 0.0425(11) 0.0036(9) -0.0084(10) -0.0227(10)
C21 0.0358(9) 0.0312(9) 0.0297(9) -0.0014(7) -0.0107(7) 0.0011(8)
C22 0.0300(9) 0.0333(10) 0.0355(10) -0.0004(8) -0.0075(8) 0.0054(8)
C23 0.0378(10) 0.0480(12) 0.0344(11) 0.0025(9) -0.0072(9) 0.0055(9)
C24 0.0313(9) 0.0292(9) 0.0324(9) -0.0026(8) 0.0030(8) -0.0036(7)
C25 0.0291(9) 0.0269(9) 0.0337(9) -0.0072(7) 0.0047(8) -0.0034(7)
C26 0.0381(11) 0.0374(11) 0.0486(12) -0.0095(9) 0.0086(9) -0.0132(9)
C27 0.0441(12) 0.0387(11) 0.0462(12) -0.0166(9) 0.0131(10) -0.0116(9)
C28 0.0471(12) 0.0267(10) 0.0579(13) -0.0023(9) -0.0022(11) 0.0048(9)
C29 0.0244(9) 0.0337(10) 0.0441(11) -0.0023(8) -0.0121(8) 0.0038(8)
O1 0.0346(7) 0.0373(7) 0.0226(6) 0.0019(5) -0.0058(5) -0.0101(6)
O2 0.0350(6) 0.0272(6) 0.0209(6) 0.0045(5) 0.0028(5) 0.0016(5)
O3 0.0399(7) 0.0237(6) 0.0299(6) 0.0035(5) 0.0006(5) -0.0080(5)
O4 0.0294(6) 0.0364(7) 0.0249(6) -0.0008(5) 0.0043(5) -0.0015(5)
O5 0.0239(6) 0.0307(7) 0.0378(7) 0.0058(6) 0.0026(5) -0.0049(5)
O6 0.0251(6) 0.0224(6) 0.0283(6) -0.0021(5) 0.0020(5) 0.0036(5)
O7 0.0281(6) 0.0279(7) 0.0598(9) 0.0130(6) -0.0031(6) -0.0081(6)
O8 0.0216(6) 0.0303(7) 0.0430(7) 0.0072(6) 0.0002(5) -0.0054(5)
O9 0.0185(5) 0.0239(6) 0.0329(6) -0.0020(5) -0.0043(5) 0.0015(5)
Si 0.0218(2) 0.0244(2) 0.0246(2) -0.00269(18) -0.00084(18) -0.00013(19)

loop_
_atom_type_symbol
_atom_type_description
_atom_type_scat_dispersion_real
_atom_type_scat_dispersion_imag
_atom_type_scat_source
C C 0.0033 0.0016 'International Tables Vol C Tables 4.2.6.8 and 6.1.1.4'
H H 0 0 'International Tables Vol C Tables 4.2.6.8 and 6.1.1.4'
O O 0.0106 0.006 'International Tables Vol C Tables 4.2.6.8 and 6.1.1.4'
Si Si 0.0817 0.0704 'International Tables Vol C Tables 4.2.6.8 and 6.1.1.4'

loop_
_geom_angle_atom_site_label_1
_geom_angle_atom_site_label_2
_geom_angle_atom_site_label_3
_geom_angle
O1 C1 C2 124.03(15)
O1 C1 C16 116.43(14)
C2 C1 C16 119.50(15)
O2 C2 C1 120.28(15)
O2 C2 C3 119.50(14)
C1 C2 C3 120.18(15)
O3 C3 C4 123.91(15)
O3 C3 C2 115.35(14)
C4 C3 C2 120.74(15)
C3 C4 C5 118.72(15)
C3 C4 H4 120.6
C5 C4 H4 120.6
C16 C5 C4 122.06(15)
C16 C5 C6 118.47(14)
C4 C5 C6 119.46(14)
O4 C6 C5 121.43(14)
O4 C6 C7 120.86(14)
C5 C6 C7 117.69(13)
O5 C7 C21 111.14(14)
O5 C7 C6 110.41(13)
C21 C7 C6 108.89(14)
O5 C7 C8 105.72(13)
C21 C7 C8 111.95(14)
C6 C7 C8 108.67(12)
C22 C8 C7 110.79(13)
C22 C8 C9 111.84(13)
C7 C8 C9 110.81(13)
C22 C8 H8 107.7
C7 C8 H8 107.7
C9 C8 H8 107.7
O6 C9 C10 107.87(13)
O6 C9 C8 110.15(13)
C10 C9 C8 111.43(13)
O6 C9 H9 109.1
C10 C9 H9 109.1
C8 C9 H9 109.1
C15 C10 C11 120.94(14)
C15 C10 C9 122.44(15)
C11 C10 C9 116.60(14)
C12 C11 C10 117.30(16)
C12 C11 H11 121.3
C10 C11 H11 121.3
C11 C12 O7 127.84(16)
C11 C12 C13 122.87(16)
O7 C12 C13 109.26(14)
C14 C13 C12 120.91(15)
C14 C13 O8 129.27(15)
C12 C13 O8 109.77(14)
O9 C14 C13 124.89(14)
O9 C14 C15 117.19(14)
C13 C14 C15 117.79(15)
C10 C15 C14 120.10(14)
C10 C15 C16 122.01(14)
C14 C15 C16 117.82(14)
C5 C16 C1 118.79(15)
C5 C16 C15 119.51(14)
C1 C16 C15 121.70(14)
O7 C17 O8 109.90(16)
O7 C17 H17A 109.7
O8 C17 H17A 109.7
O7 C17 H17B 109.7
O8 C17 H17B 109.7
H17A C17 H17B 108.2
O1 C18 H18A 109.5
O1 C18 H18B 109.5
H18A C18 H18B 109.5
O1 C18 H18C 109.5
H18A C18 H18C 109.5
H18B C18 H18C 109.5
O2 C19 H19A 109.5
O2 C19 H19B 109.5
H19A C19 H19B 109.5
O2 C19 H19C 109.5
H19A C19 H19C 109.5
H19B C19 H19C 109.5
O3 C20 H20A 109.5
O3 C20 H20B 109.5
H20A C20 H20B 109.5
O3 C20 H20C 109.5
H20A C20 H20C 109.5
H20B C20 H20C 109.5
C7 C21 H21A 109.5
C7 C21 H21B 109.5
H21A C21 H21B 109.5
C7 C21 H21C 109.5
H21A C21 H21C 109.5
H21B C21 H21C 109.5
C8 C22 H22A 109.5
C8 C22 H22B 109.5
H22A C22 H22B 109.5
C8 C22 H22C 109.5
H22A C22 H22C 109.5
H22B C22 H22C 109.5
Si C23 H23A 109.5
Si C23 H23B 109.5
H23A C23 H23B 109.5
Si C23 H23C 109.5
H23A C23 H23C 109.5
H23B C23 H23C 109.5
Si C24 H24A 109.5
Si C24 H24B 109.5
H24A C24 H24B 109.5
Si C24 H24C 109.5
H24A C24 H24C 109.5
H24B C24 H24C 109.5
C28 C25 C26 109.17(17)
C28 C25 C27 109.01(17)
C26 C25 C27 109.31(15)
C28 C25 Si 110.21(13)
C26 C25 Si 110.31(13)
C27 C25 Si 108.81(13)
C25 C26 H26A 109.5
C25 C26 H26B 109.5
H26A C26 H26B 109.5
C25 C26 H26C 109.5
H26A C26 H26C 109.5
H26B C26 H26C 109.5
C25 C27 H27A 109.5
C25 C27 H27B 109.5
H27A C27 H27B 109.5
C25 C27 H27C 109.5
H27A C27 H27C 109.5
H27B C27 H27C 109.5
C25 C28 H28A 109.5
C25 C28 H28B 109.5
H28A C28 H28B 109.5
C25 C28 H28C 109.5
H28A C28 H28C 109.5
H28B C28 H28C 109.5
O9 C29 H29A 109.5
O9 C29 H29B 109.5
H29A C29 H29B 109.5
O9 C29 H29C 109.5
H29A C29 H29C 109.5
H29B C29 H29C 109.5
C1 O1 C18 120.04(14)
C2 O2 C19 114.18(13)
C3 O3 C20 116.37(14)
C7 O5 H1O5 105.0(19)
C9 O6 Si 121.35(10)
C12 O7 C17 105.65(14)
C13 O8 C17 104.76(14)
C14 O9 C29 116.58(13)
O6 Si C24 109.34(7)
O6 Si C23 109.53(8)
C24 Si C23 108.55(9)
O6 Si C25 104.83(7)
C24 Si C25 112.52(8)
C23 Si C25 111.98(9)

loop_
_geom_bond_atom_site_label_1
_geom_bond_atom_site_label_2
_geom_bond_distance
C1 O1 1.3644(19)
C1 C2 1.397(2)
C1 C16 1.412(2)
C2 O2 1.3872(19)
C2 C3 1.401(2)
C3 O3 1.3675(19)
C3 C4 1.384(2)
C4 C5 1.393(2)
C4 H4 0.95
C5 C16 1.391(2)
C5 C6 1.504(2)
C6 O4 1.2128(19)
C6 C7 1.549(2)
C7 O5 1.432(2)
C7 C21 1.517(2)
C7 C8 1.559(2)
C8 C22 1.535(2)
C8 C9 1.567(2)
C8 H8 1
C9 O6 1.4296(19)
C9 C10 1.522(2)
C9 H9 1
C10 C15 1.394(2)
C10 C11 1.406(2)
C11 C12 1.363(2)
C11 H11 0.95
C12 O7 1.381(2)
C12 C13 1.387(2)
C13 C14 1.372(2)
C13 O8 1.387(2)
C14 O9 1.3708(19)
C14 C15 1.422(2)
C15 C16 1.491(2)
C17 O7 1.408(2)
C17 O8 1.416(2)
C17 H17A 0.99
C17 H17B 0.99
C18 O1 1.431(2)
C18 H18A 0.98
C18 H18B 0.98
C18 H18C 0.98
C19 O2 1.420(2)
C19 H19A 0.98
C19 H19B 0.98
C19 H19C 0.98
C20 O3 1.433(2)
C20 H20A 0.98
C20 H20B 0.98
C20 H20C 0.98
C21 H21A 0.98
C21 H21B 0.98
C21 H21C 0.98
C22 H22A 0.98
C22 H22B 0.98
C22 H22C 0.98
C23 Si 1.8639(19)
C23 H23A 0.98
C23 H23B 0.98
C23 H23C 0.98
C24 Si 1.8578(18)
C24 H24A 0.98
C24 H24B 0.98
C24 H24C 0.98
C25 C28 1.537(3)
C25 C26 1.537(3)
C25 C27 1.541(3)
C25 Si 1.8773(18)
C26 H26A 0.98
C26 H26B 0.98
C26 H26C 0.98
C27 H27A 0.98
C27 H27B 0.98
C27 H27C 0.98
C28 H28A 0.98
C28 H28B 0.98
C28 H28C 0.98
C29 O9 1.4409(19)
C29 H29A 0.98
C29 H29B 0.98
C29 H29C 0.98
O5 H1O5 0.84(3)
O6 Si 1.6580(12)

loop_
_geom_torsion_atom_site_label_1
_geom_torsion_atom_site_label_2
_geom_torsion_atom_site_label_3
_geom_torsion_atom_site_label_4
_geom_torsion
O1 C1 C2 O2 5.9(2)
C16 C1 C2 O2 -176.59(14)
O1 C1 C2 C3 -176.73(15)
C16 C1 C2 C3 0.8(2)
O2 C2 C3 O3 -3.7(2)
C1 C2 C3 O3 178.92(14)
O2 C2 C3 C4 175.69(14)
C1 C2 C3 C4 -1.7(2)
O3 C3 C4 C5 -179.69(15)
C2 C3 C4 C5 1.0(2)
C3 C4 C5 C16 0.6(2)
C3 C4 C5 C6 -178.37(14)
C16 C5 C6 O4 77.2(2)
C4 C5 C6 O4 -103.74(19)
C16 C5 C6 C7 -101.53(17)
C4 C5 C6 C7 77.51(18)
O4 C6 C7 O5 159.78(15)
C5 C6 C7 O5 -21.47(19)
O4 C6 C7 C21 37.5(2)
C5 C6 C7 C21 -143.75(14)
O4 C6 C7 C8 -84.69(18)
C5 C6 C7 C8 94.06(16)
O5 C7 C8 C22 -61.81(16)
C21 C7 C8 C22 59.35(18)
C6 C7 C8 C22 179.66(13)
O5 C7 C8 C9 62.94(15)
C21 C7 C8 C9 -175.90(13)
C6 C7 C8 C9 -55.59(16)
C22 C8 C9 O6 -26.02(18)
C7 C8 C9 O6 -150.17(13)
C22 C8 C9 C10 -145.70(14)
C7 C8 C9 C10 90.15(16)
O6 C9 C10 C15 141.19(15)
C8 C9 C10 C15 -97.79(18)
O6 C9 C10 C11 -40.40(19)
C8 C9 C10 C11 80.62(18)
C15 C10 C11 C12 0.4(2)
C9 C10 C11 C12 -178.05(15)
C10 C11 C12 O7 179.70(16)
C10 C11 C12 C13 1.4(3)
C11 C12 C13 C14 -0.7(3)
O7 C12 C13 C14 -179.25(15)
C11 C12 C13 O8 176.90(16)
O7 C12 C13 O8 -1.65(19)
C12 C13 C14 O9 173.85(15)
O8 C13 C14 O9 -3.2(3)
C12 C13 C14 C15 -1.8(2)
O8 C13 C14 C15 -178.89(15)
C11 C10 C15 C14 -2.9(2)
C9 C10 C15 C14 175.46(14)
C11 C10 C15 C16 -179.89(14)
C9 C10 C15 C16 -1.5(2)
O9 C14 C15 C10 -172.45(14)
C13 C14 C15 C10 3.5(2)
O9 C14 C15 C16 4.7(2)
C13 C14 C15 C16 -179.32(14)
C4 C5 C16 C1 -1.5(2)
C6 C5 C16 C1 177.49(14)
C4 C5 C16 C15 179.34(14)
C6 C5 C16 C15 -1.6(2)
O1 C1 C16 C5 178.50(14)
C2 C1 C16 C5 0.8(2)
O1 C1 C16 C15 -2.4(2)
C2 C1 C16 C15 179.90(14)
C10 C15 C16 C5 62.7(2)
C14 C15 C16 C5 -114.40(17)
C10 C15 C16 C1 -116.43(18)
C14 C15 C16 C1 66.5(2)
C2 C1 O1 C18 -39.2(2)
C16 C1 O1 C18 143.21(16)
C1 C2 O2 C19 -102.78(19)
C3 C2 O2 C19 79.8(2)
C4 C3 O3 C20 -3.0(2)
C2 C3 O3 C20 176.39(16)
C10 C9 O6 Si -105.80(13)
C8 C9 O6 Si 132.38(11)
C11 C12 O7 C17 178.0(2)
C13 C12 O7 C17 -3.5(2)
O8 C17 O7 C12 7.4(3)
C14 C13 O8 C17 -176.6(2)
C12 C13 O8 C17 6.0(2)
O7 C17 O8 C13 -8.3(3)
C13 C14 O9 C29 40.6(2)
C15 C14 O9 C29 -143.70(15)
C9 O6 Si C24 -69.54(13)
C9 O6 Si C23 49.29(14)
C9 O6 Si C25 169.61(12)
C28 C25 Si O6 63.95(14)
C26 C25 Si O6 -56.67(14)
C27 C25 Si O6 -176.57(13)
C28 C25 Si C24 -54.77(15)
C26 C25 Si C24 -175.39(13)
C27 C25 Si C24 64.71(16)
C28 C25 Si C23 -177.37(14)
C26 C25 Si C23 62.01(16)
C27 C25 Si C23 -57.89(16)
